data_4063913
loop_
_publ_author_name
'Mikhel, Igor S.'
'Garland, Michael'
'Hopewell, Jonathan'
'Mastroianni, Sergio'
'McMullin, Claire L.'
'Orpen, A. Guy'
'Pringle, Paul G.'

_publ_section_title
;
 Cage Phosphinites: Ligands for Efficient Nickel-Catalyzed Hydrocyanation
 of 3-Pentenenitrile
;
_journal_issue 5
_journal_name_full Organometallics
_journal_page_first 974
_journal_paper_doi 10.1021/om101023e
_journal_volume 30
_journal_year 2011
_chemical_formula_moiety 'C32 H42 Cl2 O8 P2 Pt'
_chemical_formula_sum 'C32 H42 Cl2 O8 P2 Pt'
_chemical_formula_weight 882.58
_chemical_name_systematic
; 
 ? 
;
_space_group_IT_number 14
_symmetry_cell_setting monoclinic
_symmetry_space_group_name_Hall '-P 2ybc'
_symmetry_space_group_name_H-M 'P 1 21/c 1'
_atom_sites_solution_hydrogens geom
_atom_sites_solution_primary direct
_atom_sites_solution_secondary difmap
_audit_creation_method SHELXL-97
_cell_angle_alpha 90.00
_cell_angle_beta 100.0020(10)
_cell_angle_gamma 90.00
_cell_formula_units_Z 4
_cell_length_a 14.1080(2)
_cell_length_b 15.8501(2)
_cell_length_c 15.4503(2)
_cell_measurement_reflns_used 47452
_cell_measurement_temperature 100(2)
_cell_measurement_theta_max 27.51
_cell_measurement_theta_min 2.57
_cell_volume 3402.38(8)
_computing_cell_refinement 'Apex II (Bruker-AXS, 2007)'
_computing_data_collection 'Apex II (Bruker-AXS, 2007)'
_computing_data_reduction
; 
 SAINT v7.34A (Bruker-AXS, 2007) & XPREP v2005/4 (Bruker-AXS, 2005) 
;
_computing_structure_refinement 'SHELXL-97 (Sheldrick, 1997)'
_computing_structure_solution 'SHELXS-97 (Sheldrick, 1990)'
_diffrn_ambient_temperature 100
_diffrn_detector 'CCD plate'
_diffrn_detector_area_resol_mean 8.366
_diffrn_detector_type 'Bruker-AXS SMART APEX'
_diffrn_measured_fraction_theta_full 0.994
_diffrn_measured_fraction_theta_max 0.994
_diffrn_measurement_details 'frames, 0.3\% width'
_diffrn_measurement_device 'four-circle diffractometer'
_diffrn_measurement_device_type 'Bruker-AXS Kappa'
_diffrn_measurement_method '\w & \f scans'
_diffrn_measurement_specimen_support
; 
glass fibre 
;
_diffrn_radiation_collimation '0.5 mm double pinhole'
_diffrn_radiation_monochromator graphite
_diffrn_radiation_probe x-ray
_diffrn_radiation_type 'Mo K\a'
_diffrn_radiation_wavelength 0.71074
_diffrn_reflns_av_R_equivalents 0.0263
_diffrn_reflns_av_sigmaI/netI 0.0182
_diffrn_reflns_limit_h_max 18
_diffrn_reflns_limit_h_min -18
_diffrn_reflns_limit_k_max 20
_diffrn_reflns_limit_k_min -20
_diffrn_reflns_limit_l_max 20
_diffrn_reflns_limit_l_min -18
_diffrn_reflns_number 46531
_diffrn_reflns_theta_full 27.51
_diffrn_reflns_theta_max 27.51
_diffrn_reflns_theta_min 1.47
_diffrn_source 'sealed X-ray tube'
_diffrn_source_current 40
_diffrn_source_power 2
_diffrn_source_size '0.4 x 8 mm fine focus'
_diffrn_source_target Mo
_diffrn_source_type 'Bruker-AXS KFF Mo 2K 90\% Ceramic'
_diffrn_source_voltage 50
_exptl_absorpt_coefficient_mu 4.424
_exptl_absorpt_correction_T_max 0.593
_exptl_absorpt_correction_T_min 0.305
_exptl_absorpt_correction_type multi-scan
_exptl_absorpt_process_details 'SADABS 2007/2 (Sheldrick, G.M., 2007)'
_exptl_crystal_colour yellow
_exptl_crystal_density_diffrn 1.723
_exptl_crystal_density_meas 0
_exptl_crystal_density_method 'not measured'
_exptl_crystal_description block
_exptl_crystal_F_000 1760
_exptl_crystal_size_max 0.277
_exptl_crystal_size_mid 0.260
_exptl_crystal_size_min 0.118
_refine_diff_density_max 0.891
_refine_diff_density_min -0.584
_refine_diff_density_rms 0.081
_refine_ls_extinction_method none
_refine_ls_goodness_of_fit_ref 1.061
_refine_ls_hydrogen_treatment constr
_refine_ls_matrix_type full
_refine_ls_number_parameters 417
_refine_ls_number_reflns 7771
_refine_ls_number_restraints 0
_refine_ls_restrained_S_all 1.061
_refine_ls_R_factor_all 0.0295
_refine_ls_R_factor_gt 0.0213
_refine_ls_shift/su_max 0.001
_refine_ls_shift/su_mean 0.000
_refine_ls_structure_factor_coef Fsqd
_refine_ls_weighting_details 'calc w=1/[\s^2^(Fo^2^)+(0.0145P)^2^+4.5996P] where P=(Fo^2^+2Fc^2^)/3'
_refine_ls_weighting_scheme calc
_refine_ls_wR_factor_gt 0.0436
_refine_ls_wR_factor_ref 0.0464
_reflns_number_gt 6389
_reflns_number_total 7771
_reflns_threshold_expression >2sigma(I)
_cod_data_source_file om101023e_si_001.cif
_cod_data_source_block migl1_pt_p21c
_cod_depositor_comments
;
The following automatic conversions were performed:

'_diffrn_radiation_probe' value 'X-ray' changed to 'x-ray' according
to /home/saulius/struct/CIF-dictionaries/cif_core.dic dictionary
named 'cif_core.dic' version 2.4.1 from 2010-06-29.

Automatic conversion script
Id: cif_fix_values 1715 2011-07-08 13:25:40Z adriana 
;
_cod_original_sg_symbol_H-M 'P 21/c'
_cod_database_code 4063913

loop_
_symmetry_equiv_pos_as_xyz
'x, y, z'
'-x, y+1/2, -z+1/2'
'-x, -y, -z'
'x, -y-1/2, z-1/2'

loop_
_atom_site_label
_atom_site_type_symbol
_atom_site_fract_x
_atom_site_fract_y
_atom_site_fract_z
_atom_site_U_iso_or_equiv
_atom_site_adp_type
_atom_site_occupancy
_atom_site_symmetry_multiplicity
_atom_site_calc_flag
_atom_site_refinement_flags
Pt1 Pt 0.5000 0.5000 0.5000 0.01143(4) Uani 1 2 d S
Cl1 Cl 0.57413(4) 0.53292(4) 0.64111(4) 0.01886(12) Uani 1 1 d .
P1 P 0.64894(4) 0.52055(4) 0.46179(4) 0.01159(12) Uani 1 1 d .
O1 O 0.77737(12) 0.50467(10) 0.35263(12) 0.0181(4) Uani 1 1 d .
O2 O 0.63599(12) 0.66966(10) 0.38192(11) 0.0178(4) Uani 1 1 d .
O3 O 0.75385(11) 0.64139(11) 0.29331(11) 0.0181(4) Uani 1 1 d .
O4 O 0.73860(11) 0.48183(10) 0.52957(12) 0.0167(4) Uani 1 1 d .
C1 C 0.65782(17) 0.39810(15) 0.33061(17) 0.0185(5) Uani 1 1 d .
H1A H 0.6717 0.3861 0.2718 0.028 Uiso 1 1 calc R
H1B H 0.5904 0.3845 0.3323 0.028 Uiso 1 1 calc R
H1C H 0.6998 0.3638 0.3741 0.028 Uiso 1 1 calc R
C2 C 0.67562(16) 0.49067(15) 0.35159(17) 0.0151(5) Uani 1 1 d .
C3 C 0.61850(16) 0.54886(15) 0.28346(16) 0.0148(5) Uani 1 1 d .
H3A H 0.6260 0.5303 0.2238 0.018 Uiso 1 1 calc R
H3B H 0.5494 0.5457 0.2876 0.018 Uiso 1 1 calc R
C4 C 0.65322(17) 0.63907(16) 0.29794(17) 0.0177(5) Uani 1 1 d .
C5 C 0.6043(2) 0.70200(18) 0.23170(19) 0.0283(6) Uani 1 1 d .
H5A H 0.6355 0.7571 0.2426 0.042 Uiso 1 1 calc R
H5B H 0.5363 0.7068 0.2371 0.042 Uiso 1 1 calc R
H5C H 0.6091 0.6829 0.1723 0.042 Uiso 1 1 calc R
C6 C 0.91175(18) 0.59179(19) 0.34566(19) 0.0268(6) Uani 1 1 d .
H6A H 0.9143 0.5704 0.2866 0.040 Uiso 1 1 calc R
H6B H 0.9509 0.5557 0.3895 0.040 Uiso 1 1 calc R
H6C H 0.9368 0.6496 0.3512 0.040 Uiso 1 1 calc R
C7 C 0.80888(17) 0.59132(15) 0.36062(16) 0.0167(5) Uani 1 1 d .
C8 C 0.79756(16) 0.62910(15) 0.44774(16) 0.0140(5) Uani 1 1 d .
H8A H 0.8235 0.6873 0.4519 0.017 Uiso 1 1 calc R
H8B H 0.8350 0.5955 0.4959 0.017 Uiso 1 1 calc R
C9 C 0.69257(16) 0.63089(14) 0.45836(16) 0.0142(5) Uani 1 1 d .
C10 C 0.67743(18) 0.68373(15) 0.53654(17) 0.0181(5) Uani 1 1 d .
H10A H 0.7022 0.7408 0.5306 0.027 Uiso 1 1 calc R
H10B H 0.7118 0.6580 0.5907 0.027 Uiso 1 1 calc R
H10C H 0.6085 0.6866 0.5389 0.027 Uiso 1 1 calc R
C11 C 0.74621(16) 0.40715(14) 0.57708(16) 0.0146(5) Uani 1 1 d .
C12 C 0.68412(18) 0.33973(16) 0.55778(18) 0.0220(6) Uani 1 1 d .
H12 H 0.6300 0.3435 0.5118 0.026 Uiso 1 1 calc R
C13 C 0.7024(2) 0.26638(17) 0.60693(19) 0.0280(6) Uani 1 1 d .
H13 H 0.6608 0.2192 0.5939 0.034 Uiso 1 1 calc R
C14 C 0.78079(19) 0.26104(16) 0.67496(19) 0.0254(6) Uani 1 1 d .
H14 H 0.7926 0.2106 0.7083 0.031 Uiso 1 1 calc R
C15 C 0.84146(18) 0.32947(16) 0.69374(17) 0.0213(5) Uani 1 1 d .
H15 H 0.8950 0.3261 0.7403 0.026 Uiso 1 1 calc R
C16 C 0.82457(17) 0.40305(16) 0.64501(16) 0.0168(5) Uani 1 1 d .
H16 H 0.8662 0.4502 0.6580 0.020 Uiso 1 1 calc R
Pt2 Pt 1.0000 0.5000 1.0000 0.01131(4) Uani 1 2 d S
Cl2 Cl 1.01134(4) 0.52758(4) 1.14805(4) 0.01861(12) Uani 1 1 d .
P2 P 0.84863(4) 0.55891(4) 0.98635(4) 0.01248(12) Uani 1 1 d .
O5 O 0.68452(12) 0.61885(11) 0.88727(12) 0.0224(4) Uani 1 1 d .
O6 O 0.73145(13) 0.42650(11) 0.97820(12) 0.0218(4) Uani 1 1 d .
O7 O 0.59867(12) 0.49102(11) 0.89019(13) 0.0226(4) Uani 1 1 d .
O8 O 0.84743(11) 0.64894(10) 1.03590(12) 0.0164(4) Uani 1 1 d .
C17 C 0.81979(18) 0.63288(17) 0.81672(18) 0.0237(6) Uani 1 1 d .
H17A H 0.7790 0.6355 0.7586 0.036 Uiso 1 1 calc R
H17B H 0.8830 0.6100 0.8111 0.036 Uiso 1 1 calc R
H17C H 0.8276 0.6897 0.8420 0.036 Uiso 1 1 calc R
C18 C 0.77293(16) 0.57611(15) 0.87640(16) 0.0159(5) Uani 1 1 d .
C19 C 0.74876(16) 0.48944(14) 0.83750(16) 0.0143(5) Uani 1 1 d .
H19A H 0.7166 0.4952 0.7755 0.017 Uiso 1 1 calc R
H19B H 0.8088 0.4568 0.8386 0.017 Uiso 1 1 calc R
C20 C 0.68345(17) 0.44291(16) 0.88885(18) 0.0209(5) Uani 1 1 d .
C21 C 0.6524(2) 0.35791(18) 0.8505(2) 0.0352(7) Uani 1 1 d .
H21A H 0.6055 0.3331 0.8829 0.053 Uiso 1 1 calc R
H21B H 0.7086 0.3208 0.8550 0.053 Uiso 1 1 calc R
H21C H 0.6230 0.3645 0.7885 0.053 Uiso 1 1 calc R
C22 C 0.52769(19) 0.62062(19) 0.9208(2) 0.0334(7) Uani 1 1 d .
H22A H 0.4986 0.6229 0.8584 0.050 Uiso 1 1 calc R
H22B H 0.5411 0.6781 0.9431 0.050 Uiso 1 1 calc R
H22C H 0.4831 0.5930 0.9539 0.050 Uiso 1 1 calc R
C23 C 0.62047(17) 0.57113(17) 0.93146(18) 0.0215(6) Uani 1 1 d .
C24 C 0.66545(16) 0.55581(15) 1.02524(16) 0.0165(5) Uani 1 1 d .
H24A H 0.6177 0.5285 1.0562 0.020 Uiso 1 1 calc R
H24B H 0.6834 0.6106 1.0543 0.020 Uiso 1 1 calc R
C25 C 0.75410(17) 0.50043(14) 1.03313(17) 0.0155(5) Uani 1 1 d .
C26 C 0.78455(18) 0.46915(17) 1.12504(17) 0.0207(5) Uani 1 1 d .
H26A H 0.7324 0.4358 1.1424 0.031 Uiso 1 1 calc R
H26B H 0.7991 0.5173 1.1649 0.031 Uiso 1 1 calc R
H26C H 0.8421 0.4339 1.1281 0.031 Uiso 1 1 calc R
C27 C 0.92504(16) 0.70413(14) 1.05902(16) 0.0151(5) Uani 1 1 d .
C28 C 0.92447(17) 0.75126(15) 1.13430(17) 0.0185(5) Uani 1 1 d .
H28 H 0.8770 0.7419 1.1699 0.022 Uiso 1 1 calc R
C29 C 0.99493(18) 0.81262(17) 1.15671(19) 0.0242(6) Uani 1 1 d .
H29 H 0.9951 0.8461 1.2077 0.029 Uiso 1 1 calc R
C30 C 1.06491(18) 0.82533(17) 1.10531(19) 0.0270(6) Uani 1 1 d .
H30 H 1.1124 0.8677 1.1208 0.032 Uiso 1 1 calc R
C31 C 1.06562(18) 0.77640(17) 1.03163(19) 0.0240(6) Uani 1 1 d .
H31 H 1.1148 0.7842 0.9974 0.029 Uiso 1 1 calc R
C32 C 0.99479(17) 0.71575(15) 1.00710(17) 0.0184(5) Uani 1 1 d .
H32 H 0.9942 0.6828 0.9556 0.022 Uiso 1 1 calc R

loop_
_atom_site_aniso_label
_atom_site_aniso_U_11
_atom_site_aniso_U_22
_atom_site_aniso_U_33
_atom_site_aniso_U_23
_atom_site_aniso_U_13
_atom_site_aniso_U_12
Pt1 0.00901(6) 0.01485(6) 0.01032(7) 0.00096(5) 0.00140(5) -0.00073(4)
Cl1 0.0133(2) 0.0309(3) 0.0118(3) -0.0011(2) 0.0004(2) -0.0029(2)
P1 0.0101(3) 0.0121(3) 0.0126(3) -0.0002(2) 0.0022(2) -0.0003(2)
O1 0.0128(8) 0.0202(9) 0.0224(10) -0.0048(7) 0.0059(7) -0.0026(6)
O2 0.0193(8) 0.0157(8) 0.0190(10) 0.0000(7) 0.0045(7) 0.0014(7)
O3 0.0146(8) 0.0233(9) 0.0170(10) 0.0024(7) 0.0048(7) -0.0055(7)
O4 0.0119(8) 0.0175(8) 0.0198(10) 0.0052(7) 0.0005(7) -0.0007(6)
C1 0.0187(12) 0.0168(12) 0.0206(14) -0.0050(10) 0.0051(10) -0.0014(9)
C2 0.0120(11) 0.0184(12) 0.0153(13) -0.0039(9) 0.0034(9) -0.0024(9)
C3 0.0137(10) 0.0201(12) 0.0109(12) -0.0030(9) 0.0028(9) -0.0051(9)
C4 0.0152(11) 0.0213(12) 0.0170(14) 0.0019(10) 0.0040(10) -0.0041(9)
C5 0.0254(14) 0.0340(16) 0.0239(16) 0.0116(12) -0.0003(12) -0.0038(12)
C6 0.0144(12) 0.0439(17) 0.0233(16) -0.0028(12) 0.0066(11) -0.0047(11)
C7 0.0159(11) 0.0195(12) 0.0153(13) -0.0020(10) 0.0041(10) -0.0036(9)
C8 0.0119(11) 0.0165(11) 0.0142(13) -0.0033(9) 0.0037(9) -0.0045(9)
C9 0.0141(11) 0.0127(11) 0.0159(13) -0.0009(9) 0.0034(9) -0.0020(8)
C10 0.0209(12) 0.0156(12) 0.0182(14) -0.0046(10) 0.0044(10) -0.0010(9)
C11 0.0148(11) 0.0145(11) 0.0155(13) 0.0013(9) 0.0051(9) 0.0032(9)
C12 0.0178(12) 0.0207(13) 0.0246(16) 0.0017(11) -0.0043(10) -0.0023(10)
C13 0.0287(14) 0.0198(13) 0.0328(17) 0.0037(12) -0.0024(12) -0.0081(11)
C14 0.0297(14) 0.0177(13) 0.0271(16) 0.0057(11) -0.0003(12) 0.0013(10)
C15 0.0227(13) 0.0219(13) 0.0171(14) 0.0003(10) -0.0030(10) 0.0022(10)
C16 0.0160(11) 0.0196(12) 0.0146(13) -0.0028(10) 0.0019(10) -0.0001(9)
Pt2 0.01082(6) 0.01284(6) 0.01012(7) -0.00088(5) 0.00140(5) 0.00191(4)
Cl2 0.0168(3) 0.0274(3) 0.0113(3) -0.0028(2) 0.0014(2) 0.0050(2)
P2 0.0117(3) 0.0124(3) 0.0132(3) -0.0005(2) 0.0018(2) 0.0008(2)
O5 0.0169(9) 0.0211(9) 0.0288(11) 0.0045(8) 0.0033(8) 0.0037(7)
O6 0.0254(9) 0.0176(9) 0.0210(10) -0.0021(7) 0.0005(8) -0.0036(7)
O7 0.0144(8) 0.0244(10) 0.0272(11) -0.0033(8) -0.0010(7) -0.0029(7)
O8 0.0118(8) 0.0141(8) 0.0239(10) -0.0045(7) 0.0044(7) -0.0006(6)
C17 0.0204(12) 0.0263(13) 0.0237(16) 0.0103(11) 0.0022(11) 0.0020(10)
C18 0.0114(11) 0.0186(12) 0.0171(14) 0.0021(10) 0.0006(9) 0.0034(9)
C19 0.0134(11) 0.0184(12) 0.0093(12) -0.0018(9) -0.0030(9) 0.0008(9)
C20 0.0169(12) 0.0202(12) 0.0231(15) -0.0027(11) -0.0030(10) -0.0014(10)
C21 0.0291(15) 0.0255(15) 0.047(2) -0.0126(14) -0.0043(14) -0.0048(12)
C22 0.0149(12) 0.0395(17) 0.045(2) -0.0094(14) 0.0037(13) 0.0033(11)
C23 0.0125(11) 0.0247(13) 0.0272(16) -0.0011(11) 0.0032(10) -0.0007(10)
C24 0.0119(10) 0.0169(11) 0.0211(14) 0.0012(10) 0.0043(10) -0.0035(9)
C25 0.0153(11) 0.0145(11) 0.0173(13) -0.0011(9) 0.0046(10) -0.0032(9)
C26 0.0219(12) 0.0249(13) 0.0159(14) -0.0008(11) 0.0049(10) -0.0036(10)
C27 0.0115(10) 0.0120(11) 0.0205(14) 0.0008(9) -0.0006(9) 0.0010(8)
C28 0.0168(11) 0.0196(12) 0.0183(14) -0.0003(10) 0.0008(10) 0.0023(9)
C29 0.0228(13) 0.0223(13) 0.0251(16) -0.0071(11) -0.0026(11) 0.0001(10)
C30 0.0185(13) 0.0238(14) 0.0361(18) -0.0013(12) -0.0026(12) -0.0069(10)
C31 0.0165(12) 0.0243(13) 0.0317(17) 0.0043(11) 0.0058(11) -0.0026(10)
C32 0.0182(12) 0.0164(12) 0.0209(14) 0.0021(10) 0.0042(10) 0.0012(9)

loop_
_atom_type_symbol
_atom_type_description
_atom_type_scat_dispersion_real
_atom_type_scat_dispersion_imag
_atom_type_scat_source
C C 0.0033 0.0016 'International Tables Vol C Tables 4.2.6.8 and 6.1.1.4'
H H 0.0000 0.0000 'International Tables Vol C Tables 4.2.6.8 and 6.1.1.4'
Cl Cl 0.1484 0.1585 'International Tables Vol C Tables 4.2.6.8 and 6.1.1.4'
O O 0.0106 0.0060 'International Tables Vol C Tables 4.2.6.8 and 6.1.1.4'
P P 0.1023 0.0942 'International Tables Vol C Tables 4.2.6.8 and 6.1.1.4'
Pt Pt -1.7033 8.3905 'International Tables Vol C Tables 4.2.6.8 and 6.1.1.4'

loop_
_geom_angle_atom_site_label_1
_geom_angle_atom_site_label_2
_geom_angle_atom_site_label_3
_geom_angle
_geom_angle_site_symmetry_1
_geom_angle_site_symmetry_3
P1 Pt1 P1 180.0 . 3_666
P1 Pt1 Cl1 85.77(2) . .
P1 Pt1 Cl1 94.23(2) 3_666 .
P1 Pt1 Cl1 94.23(2) . 3_666
P1 Pt1 Cl1 85.77(2) 3_666 3_666
Cl1 Pt1 Cl1 180.0 . 3_666
O4 P1 C9 98.63(10) . .
O4 P1 C2 103.61(10) . .
C9 P1 C2 95.31(11) . .
O4 P1 Pt1 115.24(7) . .
C9 P1 Pt1 117.53(7) . .
C2 P1 Pt1 122.37(8) . .
C7 O1 C2 115.89(17) . .
C9 O2 C4 115.89(17) . .
C7 O3 C4 111.57(17) . .
C11 O4 P1 130.30(15) . .
C2 C1 H1A 109.5 . .
C2 C1 H1B 109.5 . .
H1A C1 H1B 109.5 . .
C2 C1 H1C 109.5 . .
H1A C1 H1C 109.5 . .
H1B C1 H1C 109.5 . .
O1 C2 C1 106.13(18) . .
O1 C2 C3 108.62(18) . .
C1 C2 C3 113.0(2) . .
O1 C2 P1 107.88(16) . .
C1 C2 P1 112.88(17) . .
C3 C2 P1 108.10(16) . .
C4 C3 C2 110.56(19) . .
C4 C3 H3A 109.5 . .
C2 C3 H3A 109.5 . .
C4 C3 H3B 109.5 . .
C2 C3 H3B 109.5 . .
H3A C3 H3B 108.1 . .
O3 C4 O2 111.01(19) . .
O3 C4 C5 106.85(19) . .
O2 C4 C5 105.0(2) . .
O3 C4 C3 108.31(19) . .
O2 C4 C3 110.41(19) . .
C5 C4 C3 115.2(2) . .
C4 C5 H5A 109.5 . .
C4 C5 H5B 109.5 . .
H5A C5 H5B 109.5 . .
C4 C5 H5C 109.5 . .
H5A C5 H5C 109.5 . .
H5B C5 H5C 109.5 . .
C7 C6 H6A 109.5 . .
C7 C6 H6B 109.5 . .
H6A C6 H6B 109.5 . .
C7 C6 H6C 109.5 . .
H6A C6 H6C 109.5 . .
H6B C6 H6C 109.5 . .
O3 C7 O1 110.29(19) . .
O3 C7 C8 107.55(19) . .
O1 C7 C8 112.09(19) . .
O3 C7 C6 107.6(2) . .
O1 C7 C6 106.4(2) . .
C8 C7 C6 112.9(2) . .
C7 C8 C9 111.14(19) . .
C7 C8 H8A 109.4 . .
C9 C8 H8A 109.4 . .
C7 C8 H8B 109.4 . .
C9 C8 H8B 109.4 . .
H8A C8 H8B 108.0 . .
O2 C9 C10 106.41(18) . .
O2 C9 C8 109.32(19) . .
C10 C9 C8 111.82(19) . .
O2 C9 P1 106.57(15) . .
C10 C9 P1 113.84(16) . .
C8 C9 P1 108.65(15) . .
C9 C10 H10A 109.5 . .
C9 C10 H10B 109.5 . .
H10A C10 H10B 109.5 . .
C9 C10 H10C 109.5 . .
H10A C10 H10C 109.5 . .
H10B C10 H10C 109.5 . .
C12 C11 O4 123.9(2) . .
C12 C11 C16 121.3(2) . .
O4 C11 C16 114.7(2) . .
C11 C12 C13 118.6(2) . .
C11 C12 H12 120.7 . .
C13 C12 H12 120.7 . .
C12 C13 C14 120.8(2) . .
C12 C13 H13 119.6 . .
C14 C13 H13 119.6 . .
C15 C14 C13 119.6(2) . .
C15 C14 H14 120.2 . .
C13 C14 H14 120.2 . .
C14 C15 C16 120.3(2) . .
C14 C15 H15 119.8 . .
C16 C15 H15 119.8 . .
C15 C16 C11 119.3(2) . .
C15 C16 H16 120.3 . .
C11 C16 H16 120.3 . .
P2 Pt2 P2 180.00(3) . 3_767
P2 Pt2 Cl2 94.73(2) . 3_767
P2 Pt2 Cl2 85.27(2) 3_767 3_767
P2 Pt2 Cl2 85.27(2) . .
P2 Pt2 Cl2 94.73(2) 3_767 .
Cl2 Pt2 Cl2 180.0 3_767 .
O8 P2 C18 104.51(10) . .
O8 P2 C25 100.79(10) . .
C18 P2 C25 95.20(11) . .
O8 P2 Pt2 113.50(6) . .
C18 P2 Pt2 121.17(8) . .
C25 P2 Pt2 118.37(8) . .
C23 O5 C18 115.59(18) . .
C25 O6 C20 115.53(18) . .
C20 O7 C23 111.49(18) . .
C27 O8 P2 126.82(14) . .
C18 C17 H17A 109.5 . .
C18 C17 H17B 109.5 . .
H17A C17 H17B 109.5 . .
C18 C17 H17C 109.5 . .
H17A C17 H17C 109.5 . .
H17B C17 H17C 109.5 . .
O5 C18 C19 109.26(19) . .
O5 C18 C17 105.46(19) . .
C19 C18 C17 112.8(2) . .
O5 C18 P2 109.28(16) . .
C19 C18 P2 106.44(16) . .
C17 C18 P2 113.52(17) . .
C20 C19 C18 110.5(2) . .
C20 C19 H19A 109.5 . .
C18 C19 H19A 109.5 . .
C20 C19 H19B 109.5 . .
C18 C19 H19B 109.5 . .
H19A C19 H19B 108.1 . .
O7 C20 O6 109.7(2) . .
O7 C20 C21 107.3(2) . .
O6 C20 C21 105.7(2) . .
O7 C20 C19 109.7(2) . .
O6 C20 C19 111.16(19) . .
C21 C20 C19 113.1(2) . .
C20 C21 H21A 109.5 . .
C20 C21 H21B 109.5 . .
H21A C21 H21B 109.5 . .
C20 C21 H21C 109.5 . .
H21A C21 H21C 109.5 . .
H21B C21 H21C 109.5 . .
C23 C22 H22A 109.5 . .
C23 C22 H22B 109.5 . .
H22A C22 H22B 109.5 . .
C23 C22 H22C 109.5 . .
H22A C22 H22C 109.5 . .
H22B C22 H22C 109.5 . .
O7 C23 O5 111.1(2) . .
O7 C23 C24 108.0(2) . .
O5 C23 C24 110.43(19) . .
O7 C23 C22 107.3(2) . .
O5 C23 C22 106.2(2) . .
C24 C23 C22 113.8(2) . .
C23 C24 C25 112.1(2) . .
C23 C24 H24A 109.2 . .
C25 C24 H24A 109.2 . .
C23 C24 H24B 109.2 . .
C25 C24 H24B 109.2 . .
H24A C24 H24B 107.9 . .
O6 C25 C26 106.61(19) . .
O6 C25 C24 109.04(19) . .
C26 C25 C24 111.4(2) . .
O6 C25 P2 105.90(16) . .
C26 C25 P2 115.16(17) . .
C24 C25 P2 108.42(16) . .
C25 C26 H26A 109.5 . .
C25 C26 H26B 109.5 . .
H26A C26 H26B 109.5 . .
C25 C26 H26C 109.5 . .
H26A C26 H26C 109.5 . .
H26B C26 H26C 109.5 . .
C28 C27 C32 121.6(2) . .
C28 C27 O8 115.7(2) . .
C32 C27 O8 122.6(2) . .
C27 C28 C29 118.6(2) . .
C27 C28 H28 120.7 . .
C29 C28 H28 120.7 . .
C30 C29 C28 120.6(3) . .
C30 C29 H29 119.7 . .
C28 C29 H29 119.7 . .
C31 C30 C29 120.0(2) . .
C31 C30 H30 120.0 . .
C29 C30 H30 120.0 . .
C30 C31 C32 120.4(2) . .
C30 C31 H31 119.8 . .
C32 C31 H31 119.8 . .
C27 C32 C31 118.9(2) . .
C27 C32 H32 120.6 . .
C31 C32 H32 120.6 . .

loop_
_geom_bond_atom_site_label_1
_geom_bond_atom_site_label_2
_geom_bond_distance
_geom_bond_site_symmetry_2
Pt1 P1 2.3023(6) .
Pt1 P1 2.3024(6) 3_666
Pt1 Cl1 2.3080(6) .
Pt1 Cl1 2.3081(6) 3_666
P1 O4 1.6166(17) .
P1 C9 1.858(2) .
P1 C2 1.867(2) .
O1 C7 1.442(3) .
O1 C2 1.450(3) .
O2 C9 1.443(3) .
O2 C4 1.445(3) .
O3 C7 1.426(3) .
O3 C4 1.434(3) .
O4 C11 1.387(3) .
C1 C2 1.514(3) .
C1 H1A 0.9800 .
C1 H1B 0.9800 .
C1 H1C 0.9800 .
C2 C3 1.521(3) .
C3 C4 1.515(3) .
C3 H3A 0.9900 .
C3 H3B 0.9900 .
C4 C5 1.508(4) .
C5 H5A 0.9800 .
C5 H5B 0.9800 .
C5 H5C 0.9800 .
C6 C7 1.509(3) .
C6 H6A 0.9800 .
C6 H6B 0.9800 .
C6 H6C 0.9800 .
C7 C8 1.507(3) .
C8 C9 1.519(3) .
C8 H8A 0.9900 .
C8 H8B 0.9900 .
C9 C10 1.515(3) .
C10 H10A 0.9800 .
C10 H10B 0.9800 .
C10 H10C 0.9800 .
C11 C12 1.381(3) .
C11 C16 1.387(3) .
C12 C13 1.388(4) .
C12 H12 0.9500 .
C13 C14 1.390(4) .
C13 H13 0.9500 .
C14 C15 1.381(4) .
C14 H14 0.9500 .
C15 C16 1.386(4) .
C15 H15 0.9500 .
C16 H16 0.9500 .
Pt2 P2 2.3066(6) .
Pt2 P2 2.3066(6) 3_767
Pt2 Cl2 2.3069(6) 3_767
Pt2 Cl2 2.3069(6) .
P2 O8 1.6208(17) .
P2 C18 1.863(3) .
P2 C25 1.869(2) .
O5 C23 1.439(3) .
O5 C18 1.455(3) .
O6 C25 1.450(3) .
O6 C20 1.452(3) .
O7 C20 1.422(3) .
O7 C23 1.430(3) .
O8 C27 1.399(3) .
C17 C18 1.519(3) .
C17 H17A 0.9800 .
C17 H17B 0.9800 .
C17 H17C 0.9800 .
C18 C19 1.514(3) .
C19 C20 1.509(3) .
C19 H19A 0.9900 .
C19 H19B 0.9900 .
C20 C21 1.506(4) .
C21 H21A 0.9800 .
C21 H21B 0.9800 .
C21 H21C 0.9800 .
C22 C23 1.510(3) .
C22 H22A 0.9800 .
C22 H22B 0.9800 .
C22 H22C 0.9800 .
C23 C24 1.497(4) .
C24 C25 1.516(3) .
C24 H24A 0.9900 .
C24 H24B 0.9900 .
C25 C26 1.495(4) .
C26 H26A 0.9800 .
C26 H26B 0.9800 .
C26 H26C 0.9800 .
C27 C28 1.383(3) .
C27 C32 1.386(3) .
C28 C29 1.391(3) .
C28 H28 0.9500 .
C29 C30 1.385(4) .
C29 H29 0.9500 .
C30 C31 1.379(4) .
C30 H30 0.9500 .
C31 C32 1.391(3) .
C31 H31 0.9500 .
C32 H32 0.9500 .

loop_
_geom_torsion_atom_site_label_1
_geom_torsion_atom_site_label_2
_geom_torsion_atom_site_label_3
_geom_torsion_atom_site_label_4
_geom_torsion
_geom_torsion_site_symmetry_1
Cl1 Pt1 P1 O4 42.05(7) .
Cl1 Pt1 P1 O4 -137.95(7) 3_666
Cl1 Pt1 P1 C9 -73.59(9) .
Cl1 Pt1 P1 C9 106.41(9) 3_666
Cl1 Pt1 P1 C2 169.41(9) .
Cl1 Pt1 P1 C2 -10.59(9) 3_666
C9 P1 O4 C11 164.3(2) .
C2 P1 O4 C11 -98.1(2) .
Pt1 P1 O4 C11 38.2(2) .
C7 O1 C2 C1 172.6(2) .
C7 O1 C2 C3 50.8(3) .
C7 O1 C2 P1 -66.2(2) .
O4 P1 C2 O1 -42.39(17) .
C9 P1 C2 O1 57.83(16) .
Pt1 P1 C2 O1 -174.69(11) .
O4 P1 C2 C1 74.54(18) .
C9 P1 C2 C1 174.76(18) .
Pt1 P1 C2 C1 -57.76(19) .
O4 P1 C2 C3 -159.68(14) .
C9 P1 C2 C3 -59.46(16) .
Pt1 P1 C2 C3 68.02(17) .
O1 C2 C3 C4 -51.5(2) .
C1 C2 C3 C4 -169.01(19) .
P1 C2 C3 C4 65.3(2) .
C7 O3 C4 O2 59.2(2) .
C7 O3 C4 C5 173.1(2) .
C7 O3 C4 C3 -62.2(2) .
C9 O2 C4 O3 -52.0(2) .
C9 O2 C4 C5 -167.16(19) .
C9 O2 C4 C3 68.1(2) .
C2 C3 C4 O3 58.1(2) .
C2 C3 C4 O2 -63.7(2) .
C2 C3 C4 C5 177.6(2) .
C4 O3 C7 O1 59.7(2) .
C4 O3 C7 C8 -62.9(2) .
C4 O3 C7 C6 175.3(2) .
C2 O1 C7 O3 -54.8(3) .
C2 O1 C7 C8 65.0(3) .
C2 O1 C7 C6 -171.1(2) .
O3 C7 C8 C9 59.0(2) .
O1 C7 C8 C9 -62.4(3) .
C6 C7 C8 C9 177.5(2) .
C4 O2 C9 C10 169.00(18) .
C4 O2 C9 C8 48.1(2) .
C4 O2 C9 P1 -69.18(19) .
C7 C8 C9 O2 -51.2(2) .
C7 C8 C9 C10 -168.8(2) .
C7 C8 C9 P1 64.8(2) .
O4 P1 C9 O2 163.49(14) .
C2 P1 C9 O2 58.82(16) .
Pt1 P1 C9 O2 -72.08(15) .
O4 P1 C9 C10 -79.52(18) .
C2 P1 C9 C10 175.81(18) .
Pt1 P1 C9 C10 44.91(19) .
O4 P1 C9 C8 45.79(18) .
C2 P1 C9 C8 -58.88(18) .
Pt1 P1 C9 C8 170.22(13) .
P1 O4 C11 C12 17.8(3) .
P1 O4 C11 C16 -164.72(17) .
O4 C11 C12 C13 176.2(2) .
C16 C11 C12 C13 -1.1(4) .
C11 C12 C13 C14 0.8(4) .
C12 C13 C14 C15 -0.2(4) .
C13 C14 C15 C16 -0.2(4) .
C14 C15 C16 C11 -0.1(4) .
C12 C11 C16 C15 0.8(4) .
O4 C11 C16 C15 -176.8(2) .
Cl2 Pt2 P2 O8 -130.84(8) 3_767
Cl2 Pt2 P2 O8 49.16(8) .
Cl2 Pt2 P2 C18 -5.23(9) 3_767
Cl2 Pt2 P2 C18 174.77(9) .
Cl2 Pt2 P2 C25 111.33(9) 3_767
Cl2 Pt2 P2 C25 -68.67(9) .
C18 P2 O8 C27 -112.0(2) .
C25 P2 O8 C27 149.7(2) .
Pt2 P2 O8 C27 22.0(2) .
C23 O5 C18 C19 50.0(3) .
C23 O5 C18 C17 171.5(2) .
C23 O5 C18 P2 -66.1(2) .
O8 P2 C18 O5 -46.69(17) .
C25 P2 C18 O5 55.88(17) .
Pt2 P2 C18 O5 -176.33(11) .
O8 P2 C18 C19 -164.57(15) .
C25 P2 C18 C19 -61.99(17) .
Pt2 P2 C18 C19 65.80(17) .
O8 P2 C18 C17 70.70(19) .
C25 P2 C18 C17 173.28(18) .
Pt2 P2 C18 C17 -58.9(2) .
O5 C18 C19 C20 -50.4(3) .
C17 C18 C19 C20 -167.4(2) .
P2 C18 C19 C20 67.4(2) .
C23 O7 C20 O6 61.6(3) .
C23 O7 C20 C21 175.9(2) .
C23 O7 C20 C19 -60.8(3) .
C25 O6 C20 O7 -55.0(3) .
C25 O6 C20 C21 -170.4(2) .
C25 O6 C20 C19 66.5(3) .
C18 C19 C20 O7 57.1(3) .
C18 C19 C20 O6 -64.4(2) .
C18 C19 C20 C21 176.9(2) .
C20 O7 C23 O5 58.3(3) .
C20 O7 C23 C24 -62.9(2) .
C20 O7 C23 C22 174.0(2) .
C18 O5 C23 O7 -53.7(3) .
C18 O5 C23 C24 66.1(3) .
C18 O5 C23 C22 -170.1(2) .
O7 C23 C24 C25 56.6(2) .
O5 C23 C24 C25 -65.0(3) .
C22 C23 C24 C25 175.7(2) .
C20 O6 C25 C26 169.11(19) .
C20 O6 C25 C24 48.7(3) .
C20 O6 C25 P2 -67.8(2) .
C23 C24 C25 O6 -49.2(3) .
C23 C24 C25 C26 -166.6(2) .
C23 C24 C25 P2 65.6(2) .
O8 P2 C25 O6 166.23(15) .
C18 P2 C25 O6 60.36(17) .
Pt2 P2 C25 O6 -69.42(17) .
O8 P2 C25 C26 -76.24(19) .
C18 P2 C25 C26 177.89(19) .
Pt2 P2 C25 C26 48.1(2) .
O8 P2 C25 C24 49.34(18) .
C18 P2 C25 C24 -56.53(18) .
Pt2 P2 C25 C24 173.69(13) .
P2 O8 C27 C28 -148.43(18) .
P2 O8 C27 C32 36.0(3) .
C32 C27 C28 C29 1.2(4) .
O8 C27 C28 C29 -174.4(2) .
C27 C28 C29 C30 -0.9(4) .
C28 C29 C30 C31 -0.6(4) .
C29 C30 C31 C32 1.8(4) .
C28 C27 C32 C31 -0.1(4) .
O8 C27 C32 C31 175.3(2) .
C30 C31 C32 C27 -1.5(4) .
